data_2015502
loop_
_publ_author_name
'Brito, Iv\'an'
'L\'opez-Rodr\'iguez, Mat\'ias'
'C\'ardenas, Alejandro'
'Vargas, Danitza'

_publ_section_title
;
 4-(2,4-Dinitrophenylsulfanyl)morpholine
;
_journal_coeditor_code HJ3013
_journal_issue 8
_journal_name_full 'Acta Crystallographica Section C'
_journal_page_first o461
_journal_page_last o463
_journal_paper_doi 10.1107/S0108270106021524
_journal_volume 62
_journal_year 2006
_chemical_formula_iupac 'C10 H11 N3 O5 S'
_chemical_formula_moiety 'C10 H11 N3 O5 S'
_chemical_formula_sum 'C10 H11 N3 O5 S'
_chemical_formula_weight 285.28
_chemical_melting_point 196.4
_chemical_name_systematic
;
4-(2,4-Dinitrophenylsulfanyl)morpholine
;
_space_group_IT_number 14
_symmetry_cell_setting monoclinic
_symmetry_space_group_name_Hall '-P 2ybc'
_symmetry_space_group_name_H-M 'P 1 21/c 1'
_audit_creation_method 'WinGX routine CIF_UPDATE'
_cell_angle_alpha 90
_cell_angle_beta 97.4900(16)
_cell_angle_gamma 90
_cell_formula_units_Z 4
_cell_length_a 6.4280(2)
_cell_length_b 16.0850(7)
_cell_length_c 12.1500(6)
_cell_measurement_reflns_used 6390
_cell_measurement_temperature 298(2)
_cell_measurement_theta_max 27.90
_cell_measurement_theta_min 2.12
_cell_volume 1245.52(9)
_computing_cell_refinement 'DENZO-SMN (Otwinowski & Minor, 1997)'
_computing_data_collection 'COLLECT (Nonius, 1998)'
_computing_data_reduction DENZO-SMN
_computing_molecular_graphics 'ORTEP-3 for Windows (Farrugia, 1997) and PLATON (Spek, 2003)'
_computing_publication_material 'WinGX (Farrugia, 1999)'
_computing_structure_refinement 'SHELXL97 (Sheldrick, 1997)'
_computing_structure_solution 'SIR97 (Altomare <i>et al.</i>,  1999)'
_diffrn_measured_fraction_theta_full 0.972
_diffrn_measured_fraction_theta_max 0.972
_diffrn_measurement_device_type 'Nonius KappaCCD area-detector'
_diffrn_measurement_method '\f scans, and \w scans with \k  offsets'
_diffrn_radiation_monochromator graphite
_diffrn_radiation_source 'fine-focus sealed tube'
_diffrn_radiation_type MoK\a
_diffrn_radiation_wavelength 0.71073
_diffrn_reflns_av_R_equivalents 0.0861
_diffrn_reflns_limit_h_max 7
_diffrn_reflns_limit_h_min -8
_diffrn_reflns_limit_k_max 19
_diffrn_reflns_limit_k_min -21
_diffrn_reflns_limit_l_max 12
_diffrn_reflns_limit_l_min -16
_diffrn_reflns_number 7918
_diffrn_reflns_theta_full 27.92
_diffrn_reflns_theta_max 27.92
_diffrn_reflns_theta_min 2.11
_exptl_absorpt_coefficient_mu 0.281
_exptl_absorpt_correction_T_max 0.950
_exptl_absorpt_correction_T_min 0.915
_exptl_absorpt_correction_type multi-scan
_exptl_absorpt_process_details '(SORTAV; Blessing, 1995)'
_exptl_crystal_colour orange
_exptl_crystal_density_diffrn 1.521
_exptl_crystal_density_method 'not measured'
_exptl_crystal_description prism
_exptl_crystal_F_000 592
_exptl_crystal_size_max 0.40
_exptl_crystal_size_mid 0.25
_exptl_crystal_size_min 0.18
_refine_diff_density_max 0.366
_refine_diff_density_min -0.374
_refine_ls_extinction_method none
_refine_ls_goodness_of_fit_ref 1.122
_refine_ls_hydrogen_treatment constr
_refine_ls_matrix_type full
_refine_ls_number_parameters 172
_refine_ls_number_reflns 2901
_refine_ls_number_restraints 0
_refine_ls_restrained_S_all 1.122
_refine_ls_R_factor_gt 0.0692
_refine_ls_shift/su_max 0
_refine_ls_structure_factor_coef Fsqd
_refine_ls_weighting_details 'calc w = 1/[\s^2^(Fo^2^)+(0.1026P)^2^+0.3584P] where P=(Fo^2^+2Fc^2^)/3'
_refine_ls_weighting_scheme calc
_refine_ls_wR_factor_ref 0.2058
_reflns_number_gt 2311
_reflns_number_total 2901
_reflns_threshold_expression I>2\s(I)
_cod_data_source_file hj3013.cif
_cod_data_source_block I
_cod_original_sg_symbol_H-M 'P 21/c'
_cod_database_code 2015502
_cod_database_fobs_code 2015502

loop_
_symmetry_equiv_pos_as_xyz
'x, y, z'
'-x, y+1/2, -z+1/2'
'-x, -y, -z'
'x, -y-1/2, z-1/2'

loop_
_atom_site_type_symbol
_atom_site_label
_atom_site_fract_x
_atom_site_fract_y
_atom_site_fract_z
_atom_site_U_iso_or_equiv
_atom_site_adp_type
_atom_site_calc_flag
_atom_site_refinement_flags
_atom_site_occupancy
S S1 -0.28752(10) 0.07516(5) 0.57249(6) 0.0556(3) Uani d . 1
O O1 -0.1272(4) -0.06892(13) 0.8830(2) 0.0744(7) Uani d . 1
O O2 -0.4449(4) 0.14649(19) 0.3893(2) 0.0884(8) Uani d . 1
O O3 -0.3347(4) 0.24689(18) 0.2970(2) 0.0899(8) Uani d . 1
O O4 0.5261(3) 0.32752(16) 0.5449(2) 0.0762(7) Uani d . 1
O O5 0.3200(4) 0.37217(15) 0.40325(19) 0.0720(6) Uani d . 1
N N1 -0.1800(3) 0.03842(14) 0.69808(18) 0.0514(6) Uani d . 1
N N2 -0.3142(3) 0.19874(16) 0.37465(19) 0.0554(6) Uani d . 1
N N3 0.3595(3) 0.32676(15) 0.4839(2) 0.0526(6) Uani d . 1
C C1 0.0267(5) -0.0637(2) 0.8098(3) 0.0702(9) Uani d . 1
H H1A 0.0982 -0.1167 0.8082 0.084 Uiso calc R 1
H H1B 0.13 -0.0221 0.8368 0.084 Uiso calc R 1
C C2 -0.0696(5) -0.04138(18) 0.6945(3) 0.0597(7) Uani d . 1
H H2A 0.0388 -0.0369 0.6463 0.072 Uiso calc R 1
H H2B -0.1674 -0.0843 0.6652 0.072 Uiso calc R 1
C C3 -0.3366(5) 0.03413(18) 0.7767(3) 0.0617(8) Uani d . 1
H H3A -0.4447 -0.0059 0.7506 0.074 Uiso calc R 1
H H3B -0.4025 0.088 0.7817 0.074 Uiso calc R 1
C C4 -0.2309(6) 0.0090(2) 0.8872(3) 0.0729(9) Uani d . 1
H H4A -0.1293 0.0511 0.9147 0.088 Uiso calc R 1
H H4B -0.334 0.0052 0.9386 0.088 Uiso calc R 1
C C5 -0.1028(3) 0.15150(14) 0.54972(19) 0.0397(5) Uani d . 1
C C6 -0.1267(3) 0.20323(15) 0.45573(18) 0.0407(5) Uani d . 1
C C7 0.0213(3) 0.26079(15) 0.43413(19) 0.0414(5) Uani d . 1
H H7 0.0006 0.2942 0.3712 0.05 Uiso calc R 1
C C8 0.2000(3) 0.26718(15) 0.50838(19) 0.0401(5) Uani d . 1
C C9 0.2318(3) 0.21931(17) 0.60350(19) 0.0449(6) Uani d . 1
H H9 0.3536 0.2255 0.6533 0.054 Uiso calc R 1
C C10 0.0820(4) 0.16247(15) 0.62395(19) 0.0437(5) Uani d . 1
H H10 0.1032 0.1306 0.6883 0.052 Uiso calc R 1

loop_
_atom_site_aniso_label
_atom_site_aniso_U_11
_atom_site_aniso_U_22
_atom_site_aniso_U_33
_atom_site_aniso_U_12
_atom_site_aniso_U_13
_atom_site_aniso_U_23
S1 0.0488(4) 0.0610(5) 0.0569(5) -0.0164(3) 0.0064(3) -0.0080(3)
O1 0.0940(16) 0.0520(12) 0.0837(16) 0.0128(11) 0.0368(13) 0.0186(11)
O2 0.0587(13) 0.120(2) 0.0787(16) -0.0279(13) -0.0213(11) -0.0049(14)
O3 0.0905(16) 0.0885(18) 0.0759(15) 0.0047(13) -0.0444(12) 0.0135(13)
O4 0.0486(11) 0.0835(15) 0.0938(17) -0.0204(10) -0.0008(10) 0.0052(13)
O5 0.0788(14) 0.0718(14) 0.0684(14) -0.0115(11) 0.0206(11) 0.0174(11)
N1 0.0563(12) 0.0447(12) 0.0570(13) -0.0007(9) 0.0222(10) -0.0008(10)
N2 0.0457(11) 0.0656(15) 0.0499(13) 0.0062(10) -0.0121(9) -0.0143(11)
N3 0.0501(12) 0.0501(12) 0.0595(14) -0.0057(9) 0.0139(10) -0.0034(11)
C1 0.0680(18) 0.0626(19) 0.083(2) 0.0130(14) 0.0207(16) 0.0092(16)
C2 0.0597(15) 0.0498(15) 0.0739(19) 0.0046(12) 0.0250(14) -0.0088(13)
C3 0.0713(17) 0.0479(15) 0.0730(19) 0.0042(13) 0.0360(15) 0.0003(13)
C4 0.100(2) 0.0549(17) 0.071(2) 0.0143(16) 0.0378(18) 0.0082(15)
C5 0.0372(11) 0.0427(12) 0.0390(12) -0.0014(8) 0.0042(8) -0.0099(9)
C6 0.0371(11) 0.0456(12) 0.0368(11) 0.0056(9) -0.0042(8) -0.0090(10)
C7 0.0472(12) 0.0418(12) 0.0342(11) 0.0073(9) 0.0015(9) -0.0006(9)
C8 0.0389(11) 0.0404(12) 0.0409(12) -0.0017(9) 0.0053(9) -0.0036(9)
C9 0.0391(11) 0.0511(13) 0.0413(12) -0.0029(9) -0.0068(9) -0.0019(10)
C10 0.0468(12) 0.0465(13) 0.0351(11) -0.0032(10) -0.0040(9) 0.0009(10)

loop_
_atom_type_symbol
_atom_type_description
_atom_type_scat_dispersion_real
_atom_type_scat_dispersion_imag
_atom_type_scat_source
C C 0.0033 0.0016 'International Tables Vol C Tables 4.2.6.8 and 6.1.1.4'
H H 0 0 'International Tables Vol C Tables 4.2.6.8 and 6.1.1.4'
O O 0.0106 0.006 'International Tables Vol C Tables 4.2.6.8 and 6.1.1.4'
N N 0.0061 0.0033 'International Tables Vol C Tables 4.2.6.8 and 6.1.1.4'
S S 0.1246 0.1234 'International Tables Vol C Tables 4.2.6.8 and 6.1.1.4'

loop_
_geom_angle_atom_site_label_1
_geom_angle_atom_site_label_2
_geom_angle_atom_site_label_3
_geom_angle
_geom_angle_publ_flag
N1 S1 C5 100.41(11) y
C1 O1 C4 109.8(2) y
C2 N1 C3 110.5(2) y
C2 N1 S1 114.76(19) y
C3 N1 S1 111.44(19) y
O3 N2 O2 123.1(2) ?
O3 N2 C6 119.4(2) ?
O2 N2 C6 117.5(2) ?
O4 N3 O5 123.7(2) ?
O4 N3 C8 117.8(2) ?
O5 N3 C8 118.5(2) ?
O1 C1 C2 111.3(3) ?
O1 C1 H1A 109.4 ?
C2 C1 H1A 109.4 ?
O1 C1 H1B 109.4 ?
C2 C1 H1B 109.4 ?
H1A C1 H1B 108 ?
N1 C2 C1 108.9(2) ?
N1 C2 H2A 109.9 ?
C1 C2 H2A 109.9 ?
N1 C2 H2B 109.9 ?
C1 C2 H2B 109.9 ?
H2A C2 H2B 108.3 ?
N1 C3 C4 109.2(3) ?
N1 C3 H3A 109.8 ?
C4 C3 H3A 109.8 ?
N1 C3 H3B 109.8 ?
C4 C3 H3B 109.8 ?
H3A C3 H3B 108.3 ?
O1 C4 C3 111.7(3) ?
O1 C4 H4A 109.3 ?
C3 C4 H4A 109.3 ?
O1 C4 H4B 109.3 ?
C3 C4 H4B 109.3 ?
H4A C4 H4B 107.9 ?
C6 C5 C10 116.2(2) ?
C6 C5 S1 122.54(17) ?
C10 C5 S1 121.28(19) ?
C7 C6 C5 123.2(2) ?
C7 C6 N2 115.9(2) ?
C5 C6 N2 120.9(2) ?
C8 C7 C6 117.8(2) ?
C8 C7 H7 121.1 ?
C6 C7 H7 121.1 ?
C7 C8 C9 122.0(2) ?
C7 C8 N3 117.8(2) ?
C9 C8 N3 120.3(2) ?
C10 C9 C8 119.4(2) ?
C10 C9 H9 120.3 ?
C8 C9 H9 120.3 ?
C9 C10 C5 121.4(2) ?
C9 C10 H10 119.3 ?
C5 C10 H10 119.3 ?

loop_
_geom_bond_atom_site_label_1
_geom_bond_atom_site_label_2
_geom_bond_distance
_geom_bond_publ_flag
S1 N1 1.697(2) y
S1 C5 1.755(2) y
O1 C1 1.417(4) ?
O1 C4 1.423(4) ?
O2 N2 1.218(3) ?
O3 N2 1.214(3) ?
O4 N3 1.220(3) ?
O5 N3 1.222(3) ?
N1 C2 1.470(4) ?
N1 C3 1.477(3) ?
N2 C6 1.456(3) y
N3 C8 1.462(3) y
C1 C2 1.500(5) ?
C1 H1A 0.97 ?
C1 H1B 0.97 ?
C2 H2A 0.97 ?
C2 H2B 0.97 ?
C3 C4 1.481(5) ?
C3 H3A 0.97 ?
C3 H3B 0.97 ?
C4 H4A 0.97 ?
C4 H4B 0.97 ?
C5 C6 1.405(3) ?
C5 C10 1.406(3) ?
C6 C7 1.377(3) ?
C7 C8 1.369(3) ?
C7 H7 0.93 ?
C8 C9 1.382(3) ?
C9 C10 1.374(3) ?
C9 H9 0.93 ?
C10 H10 0.93 ?

loop_
_geom_hbond_atom_site_label_D
_geom_hbond_atom_site_label_H
_geom_hbond_atom_site_label_A
_geom_hbond_site_symmetry_A
_geom_hbond_distance_DH
_geom_hbond_distance_HA
_geom_hbond_distance_DA
_geom_hbond_angle_DHA
_geom_hbond_publ_flag
C3 H3B O5 4_466 0.97 2.54 3.224(4) 127 yes
C9 H9 O3 4_666 0.93 2.52 3.446(4) 174 yes
C10 H10 N1 . 0.93 2.36 2.833(3) 111 yes

loop_
_geom_torsion_atom_site_label_1
_geom_torsion_atom_site_label_2
_geom_torsion_atom_site_label_3
_geom_torsion_atom_site_label_4
_geom_torsion
C5 S1 N1 C2 -102.4(2)
C5 S1 N1 C3 131.02(18)
C4 O1 C1 C2 -59.9(4)
C3 N1 C2 C1 -56.0(3)
S1 N1 C2 C1 176.94(19)
O1 C1 C2 N1 58.2(3)
C2 N1 C3 C4 56.1(3)
S1 N1 C3 C4 -175.0(2)
C1 O1 C4 C3 60.1(4)
N1 C3 C4 O1 -58.0(4)
N1 S1 C5 C6 -177.40(18)
N1 S1 C5 C10 4.5(2)
C10 C5 C6 C7 1.2(3)
S1 C5 C6 C7 -176.94(17)
C10 C5 C6 N2 -178.5(2)
S1 C5 C6 N2 3.3(3)
O3 N2 C6 C7 -3.2(3)
O2 N2 C6 C7 177.5(2)
O3 N2 C6 C5 176.6(2)
O2 N2 C6 C5 -2.7(3)
C5 C6 C7 C8 0.2(3)
N2 C6 C7 C8 179.9(2)
C6 C7 C8 C9 -1.4(3)
C6 C7 C8 N3 178.42(19)
O4 N3 C8 C7 -173.9(2)
O5 N3 C8 C7 5.3(3)
O4 N3 C8 C9 5.9(4)
O5 N3 C8 C9 -174.9(2)
C7 C8 C9 C10 1.1(4)
N3 C8 C9 C10 -178.7(2)
C8 C9 C10 C5 0.4(4)
C6 C5 C10 C9 -1.5(3)
S1 C5 C10 C9 176.68(19)

loop_
_cod_related_entry_id
_cod_related_entry_database
_cod_related_entry_code
1 ChemSpider 1456203
